data_4318455
loop_
_publ_author_name
'Alan K. Brisdon'
'Ian R. Crossley'
'Robin G. Pritchard'
'John E. Warren'

_publ_section_title
;
 Spectroscopic and Structural Assignment of the Absolute Stereochemistry
 in a Series of 1,2-Difluorovinyl Organometalloids. The First
 Crystallographic Characterization and Structural Series of Group 14
 Fluorovinyl Compounds
;
_journal_name_full 'Inorganic Chemistry'
_journal_page_first 4748
_journal_page_last 4755
_journal_paper_doi 10.1021/ic025593o
_journal_volume 41
_journal_year 2002
_chemical_compound_source 'synthesis as described'
_chemical_formula_moiety 'C20 H15 F3 Pb1'
_chemical_formula_structural 'C20 H15 F3 PB1'
_chemical_formula_sum 'C20 H15 F3 Pb'
_chemical_formula_weight 519.51
_chemical_name_systematic
;
 ?
;
_space_group_IT_number 14
_symmetry_cell_setting monoclinic
_symmetry_Int_Tables_number 14
_symmetry_space_group_name_Hall '-P 2ybc'
_symmetry_space_group_name_H-M 'P 1 21/c 1'
_atom_sites_solution_hydrogens geom
_atom_sites_solution_primary direct
_atom_sites_solution_secondary difmap
_audit_conform_dict_location ftp://ftp.iucr.org/pub/cif_core.dic
_audit_conform_dict_name cif_core.dic
_audit_conform_dict_version 2.2
_audit_creation_date 2001-09-24T17:47:03-00:00
_audit_creation_method 'WinGX routine CIF_UPDATE'
_cell_angle_alpha 90
_cell_angle_beta 94.192(2)
_cell_angle_gamma 90
_cell_formula_units_Z 4
_cell_length_a 9.6770(5)
_cell_length_b 10.0367(7)
_cell_length_c 18.2499(10)
_cell_measurement_reflns_used 37869
_cell_measurement_temperature 150(2)
_cell_measurement_theta_max 0
_cell_measurement_theta_min 0
_cell_measurement_wavelength 0.71073
_cell_volume 1767.78(18)
_computing_cell_refinement 'HKL Scalepack (Otwinowski & Minor 1997)'
_computing_data_collection 'Collect (Nonius BV, 1997-2000)'
_computing_data_reduction 'HKL Denzo and Scalepack (Otwinowski & Minor 1997)'
_computing_molecular_graphics 'Ortep-3 for Windows (Farrugia, 1997)'
_computing_publication_material 'WinGX publication routines (Farrugia, 1999)'
_computing_structure_refinement 'SHELXL-97 (Sheldrick, 1997)'
_computing_structure_solution 'SHELXS-97 (Sheldrick, 1990)'
_diffrn_ambient_temperature 150(2)
_diffrn_detector 'CCD plate'
_diffrn_measured_fraction_theta_full 0.902
_diffrn_measured_fraction_theta_max 0.902
_diffrn_measurement_device '95mm CCD camera on \k-goniostat'
_diffrn_measurement_device_type KappaCCD
_diffrn_measurement_method 'CCD rotation images, thick slices'
_diffrn_orient_matrix_type 'by Nonius Collect from scalepack cell'
_diffrn_orient_matrix_UB_11 -0.583821E-1
_diffrn_orient_matrix_UB_12 0.635565E-1
_diffrn_orient_matrix_UB_13 0.265034E-1
_diffrn_orient_matrix_UB_21 -0.774445E-1
_diffrn_orient_matrix_UB_22 -0.122429E-1
_diffrn_orient_matrix_UB_23 -0.387766E-1
_diffrn_orient_matrix_UB_31 -0.364687E-1
_diffrn_orient_matrix_UB_32 -0.757475E-1
_diffrn_orient_matrix_UB_33 0.285052E-1
_diffrn_radiation_monochromator graphite
_diffrn_radiation_probe x-ray
_diffrn_radiation_type MoK\a
_diffrn_radiation_wavelength 0.71073
_diffrn_reflns_av_R_equivalents 0.0731
_diffrn_reflns_av_unetI/netI 0.0867
_diffrn_reflns_limit_h_max 12
_diffrn_reflns_limit_h_min -12
_diffrn_reflns_limit_k_max 13
_diffrn_reflns_limit_k_min -10
_diffrn_reflns_limit_l_max 24
_diffrn_reflns_limit_l_min -24
_diffrn_reflns_number 11516
_diffrn_reflns_reduction_process
;
 Scaled and merged with SORTAV
 R.H. Blessing, (1987) Cryst. Rev. 1, 3-58
 R.H. Blessing, (1989) J. Appl. Cryst. 22, 396-397
;
_diffrn_reflns_theta_full 29.11
_diffrn_reflns_theta_max 29.11
_diffrn_reflns_theta_min 3.02
_diffrn_source 'Enraf Nonius FR590'
_exptl_absorpt_coefficient_mu 9.57
_exptl_absorpt_correction_T_max 0.1478
_exptl_absorpt_correction_T_min 0.1170
_exptl_absorpt_correction_type multi-scan
_exptl_absorpt_process_details
;
 R.H. Blessing, Acta Cryst. (1995), A51, 33-38
;
_exptl_crystal_colour Colourless
_exptl_crystal_density_diffrn 1.952
_exptl_crystal_density_method 'not measured'
_exptl_crystal_description prism
_exptl_crystal_F_000 976
_exptl_crystal_size_max 0.25
_exptl_crystal_size_mid 0.22
_exptl_crystal_size_min 0.2
_refine_diff_density_max 2.088
_refine_diff_density_min -2.884
_refine_diff_density_rms 0.247
_refine_ls_extinction_method none
_refine_ls_goodness_of_fit_ref 1.033
_refine_ls_hydrogen_treatment mixed
_refine_ls_matrix_type full
_refine_ls_number_parameters 217
_refine_ls_number_reflns 4288
_refine_ls_number_restraints 0
_refine_ls_restrained_S_all 1.033
_refine_ls_R_factor_all 0.1064
_refine_ls_R_factor_gt 0.0631
_refine_ls_shift/su_max 0
_refine_ls_shift/su_mean 0
_refine_ls_structure_factor_coef Fsqd
_refine_ls_weighting_details 'calc w=1/[\s^2^(Fo^2^)+(0.0725P)^2^+15.2976P] where P=(Fo^2^+2Fc^2^)/3'
_refine_ls_weighting_scheme calc
_refine_ls_wR_factor_gt 0.1487
_refine_ls_wR_factor_ref 0.1717
_reflns_number_gt 2852
_reflns_number_total 4288
_reflns_threshold_expression >2sigma(I)
_cod_data_source_file ic025593o_s1_3.cif
_cod_data_source_block ph3pbpfv
_cod_original_sg_symbol_H-M 'P 21/c'
_cod_database_code 4318455

loop_
_symmetry_equiv_pos_as_xyz
'x, y, z'
'-x, y+1/2, -z+1/2'
'-x, -y, -z'
'x, -y-1/2, z-1/2'

loop_
_atom_site_label
_atom_site_type_symbol
_atom_site_fract_x
_atom_site_fract_y
_atom_site_fract_z
_atom_site_U_iso_or_equiv
_atom_site_adp_type
_atom_site_occupancy
_atom_site_calc_flag
_atom_site_refinement_flags
_atom_site_disorder_assembly
_atom_site_disorder_group
Pb1 Pb 0.26512(4) 0.09396(5) -0.07432(2) 0.04070(17) Uani 1 d . . .
F1 F -0.0103(11) 0.0564(11) -0.1716(7) 0.115(4) Uani 1 d . . .
F2 F 0.1459(14) 0.3648(12) -0.1649(8) 0.127(5) Uani 1 d . . .
F3 F -0.0460(9) 0.3046(10) -0.2231(5) 0.081(3) Uani 1 d . . .
C1 C 0.0850(13) 0.1530(17) -0.1510(7) 0.056(3) Uani 1 d . . .
C2 C 0.0633(16) 0.2621(19) -0.1775(7) 0.065(4) Uani 1 d . . .
C3 C 0.2182(12) -0.1114(11) -0.0463(6) 0.038(3) Uani 1 d . . .
C4 C 0.1930(11) -0.2070(13) -0.1017(6) 0.042(3) Uani 1 d . . .
H4 H 0.1901 -0.1804 -0.1518 0.051 Uiso 1 calc R . .
C5 C 0.1729(15) -0.3362(14) -0.0851(7) 0.054(3) Uani 1 d . . .
H5 H 0.1584 -0.3996 -0.1236 0.064 Uiso 1 calc R . .
C6 C 0.1731(14) -0.3778(15) -0.0128(7) 0.056(3) Uani 1 d . . .
H6 H 0.1555 -0.4682 -0.0012 0.067 Uiso 1 calc R . .
C7 C 0.1991(12) -0.2859(14) 0.0415(6) 0.047(3) Uani 1 d . . .
H7 H 0.203 -0.3147 0.0912 0.056 Uiso 1 calc R . .
C8 C 0.2200(13) -0.1535(14) 0.0272(6) 0.047(3) Uani 1 d . . .
H8 H 0.2353 -0.0914 0.0663 0.057 Uiso 1 calc R . .
C9 C 0.4432(11) 0.1003(11) -0.1423(5) 0.034(2) Uani 1 d . . .
C10 C 0.4895(11) 0.2170(12) -0.1720(5) 0.037(2) Uani 1 d . . .
H10 H 0.4453 0.2992 -0.1628 0.045 Uiso 1 calc R . .
C11 C 0.6008(13) 0.2132(15) -0.2155(6) 0.049(3) Uani 1 d . . .
H11 H 0.6308 0.2939 -0.2365 0.059 Uiso 1 calc R . .
C12 C 0.6687(12) 0.0983(14) -0.2291(6) 0.046(3) Uani 1 d . . .
H12 H 0.7445 0.0988 -0.2594 0.055 Uiso 1 calc R . .
C13 C 0.6264(12) -0.0186(14) -0.1985(6) 0.044(3) Uani 1 d . . .
H13 H 0.6748 -0.0989 -0.2069 0.053 Uiso 1 calc R . .
C14 C 0.5118(12) -0.0208(14) -0.1548(6) 0.044(3) Uani 1 d . . .
H14 H 0.4816 -0.1018 -0.1343 0.053 Uiso 1 calc R . .
C15 C 0.2892(12) 0.2330(12) 0.0176(5) 0.041(3) Uani 1 d . . .
C16 C 0.1845(13) 0.2521(13) 0.0647(6) 0.047(3) Uani 1 d . . .
H16 H 0.0977 0.2091 0.055 0.056 Uiso 1 calc R . .
C17 C 0.2060(14) 0.3330(15) 0.1255(7) 0.054(3) Uani 1 d . . .
H17 H 0.1355 0.3413 0.1588 0.065 Uiso 1 calc R . .
C18 C 0.3256(17) 0.4005(12) 0.1383(7) 0.054(3) Uani 1 d . . .
H18 H 0.3392 0.457 0.18 0.064 Uiso 1 calc R . .
C19 C 0.4316(16) 0.3861(12) 0.0888(7) 0.053(3) Uani 1 d . . .
H19 H 0.5159 0.434 0.0973 0.064 Uiso 1 calc R . .
C20 C 0.4132(12) 0.3044(13) 0.0293(6) 0.043(3) Uani 1 d . . .
H20 H 0.4838 0.2959 -0.0039 0.052 Uiso 1 calc R . .

loop_
_atom_site_aniso_label
_atom_site_aniso_U_11
_atom_site_aniso_U_22
_atom_site_aniso_U_33
_atom_site_aniso_U_23
_atom_site_aniso_U_13
_atom_site_aniso_U_12
Pb1 0.0375(3) 0.0529(3) 0.0313(2) -0.0013(2) -0.00023(15) -0.0010(2)
F1 0.084(7) 0.086(7) 0.165(11) -0.026(7) -0.069(7) -0.007(6)
F2 0.132(11) 0.083(7) 0.155(11) 0.033(8) -0.074(9) -0.026(8)
F3 0.073(6) 0.095(7) 0.070(5) 0.027(5) -0.029(4) -0.005(5)
C1 0.036(7) 0.080(10) 0.047(7) -0.002(7) -0.020(5) -0.009(7)
C2 0.056(9) 0.086(12) 0.050(7) 0.008(8) -0.017(6) -0.008(8)
C3 0.043(6) 0.038(7) 0.034(5) 0.002(5) 0.002(4) -0.004(5)
C4 0.038(6) 0.057(8) 0.032(5) 0.001(5) 0.004(4) -0.004(6)
C5 0.071(9) 0.050(8) 0.041(6) -0.003(6) 0.018(6) 0.004(7)
C6 0.049(8) 0.067(10) 0.051(7) -0.006(7) 0.006(6) 0.003(7)
C7 0.042(6) 0.054(8) 0.042(6) 0.007(6) -0.006(5) 0.009(6)
C8 0.051(7) 0.055(8) 0.036(6) -0.007(6) 0.004(5) 0.005(6)
C9 0.033(5) 0.039(6) 0.029(5) -0.002(5) -0.006(4) 0.001(5)
C10 0.041(6) 0.036(6) 0.035(5) 0.002(5) -0.002(4) 0.001(5)
C11 0.051(7) 0.063(9) 0.032(5) 0.005(6) 0.001(5) -0.008(7)
C12 0.036(6) 0.075(10) 0.026(5) -0.003(6) -0.003(4) 0.001(6)
C13 0.043(6) 0.055(8) 0.034(5) -0.005(6) -0.006(5) 0.017(6)
C14 0.042(6) 0.054(8) 0.034(5) 0.000(5) -0.012(5) 0.002(6)
C15 0.045(6) 0.046(7) 0.029(5) 0.005(5) -0.006(4) 0.000(5)
C16 0.046(7) 0.060(9) 0.034(5) -0.002(5) -0.003(5) 0.000(6)
C17 0.051(8) 0.069(10) 0.043(6) -0.005(6) 0.003(5) 0.009(7)
C18 0.091(11) 0.033(7) 0.036(6) -0.002(5) -0.003(6) 0.004(7)
C19 0.067(9) 0.045(8) 0.046(7) -0.006(6) -0.014(6) -0.002(6)
C20 0.036(6) 0.048(7) 0.044(6) -0.003(5) -0.003(5) -0.005(5)

loop_
_atom_type_symbol
_atom_type_description
_atom_type_scat_dispersion_real
_atom_type_scat_dispersion_imag
_atom_type_scat_source
C C 0.0033 0.0016 'International Tables Vol C Tables 4.2.6.8 and 6.1.1.4'
H H 0 0 'International Tables Vol C Tables 4.2.6.8 and 6.1.1.4'
F F 0.0171 0.0103 'International Tables Vol C Tables 4.2.6.8 and 6.1.1.4'
Pb Pb -3.3944 10.1111 'International Tables Vol C Tables 4.2.6.8 and 6.1.1.4'

loop_
_geom_angle_atom_site_label_1
_geom_angle_atom_site_label_2
_geom_angle_atom_site_label_3
_geom_angle
_geom_angle_site_symmetry_1
_geom_angle_site_symmetry_3
_geom_angle_publ_flag
C3 Pb1 C15 115.9(4) . . ?
C3 Pb1 C9 110.2(4) . . ?
C15 Pb1 C9 111.8(4) . . ?
C3 Pb1 C1 103.4(5) . . ?
C15 Pb1 C1 110.3(5) . . ?
C9 Pb1 C1 104.3(4) . . ?
C2 C1 F1 115.9(13) . . ?
C2 C1 Pb1 126.6(11) . . ?
F1 C1 Pb1 117.5(11) . . ?
C1 C2 F2 123.7(14) . . ?
C1 C2 F3 129.1(15) . . ?
F2 C2 F3 107.2(14) . . ?
C4 C3 C8 118.1(11) . . ?
C4 C3 Pb1 120.4(8) . . ?
C8 C3 Pb1 121.3(9) . . ?
C5 C4 C3 121.1(10) . . ?
C4 C5 C6 120.9(12) . . ?
C7 C6 C5 118.4(14) . . ?
C6 C7 C8 122.6(12) . . ?
C7 C8 C3 118.7(11) . . ?
C10 C9 C14 119.8(11) . . ?
C10 C9 Pb1 122.6(8) . . ?
C14 C9 Pb1 117.7(8) . . ?
C9 C10 C11 119.5(12) . . ?
C12 C11 C10 122.3(12) . . ?
C11 C12 C13 119.2(11) . . ?
C12 C13 C14 120.8(12) . . ?
C9 C14 C13 118.4(12) . . ?
C16 C15 C20 119.4(11) . . ?
C16 C15 Pb1 121.5(9) . . ?
C20 C15 Pb1 119.1(8) . . ?
C17 C16 C15 120.4(12) . . ?
C18 C17 C16 120.9(12) . . ?
C17 C18 C19 119.3(11) . . ?
C20 C19 C18 120.6(13) . . ?
C19 C20 C15 119.4(11) . . ?

loop_
_geom_bond_atom_site_label_1
_geom_bond_atom_site_label_2
_geom_bond_distance
_geom_bond_site_symmetry_2
_geom_bond_publ_flag
Pb1 C3 2.179(11) . ?
Pb1 C15 2.182(11) . ?
Pb1 C9 2.196(11) . ?
Pb1 C1 2.234(13) . ?
F1 C1 1.372(17) . ?
F2 C2 1.314(18) . ?
F3 C2 1.365(16) . ?
C1 C2 1.21(2) . ?
C3 C4 1.403(16) . ?
C3 C8 1.406(15) . ?
C4 C5 1.349(18) . ?
C5 C6 1.385(17) . ?
C6 C7 1.363(18) . ?
C7 C8 1.372(18) . ?
C9 C10 1.379(15) . ?
C9 C14 1.412(16) . ?
C10 C11 1.383(16) . ?
C11 C12 1.360(18) . ?
C12 C13 1.374(17) . ?
C13 C14 1.413(16) . ?
C15 C16 1.389(16) . ?
C15 C20 1.401(16) . ?
C16 C17 1.379(17) . ?
C17 C18 1.347(19) . ?
C18 C19 1.42(2) . ?
C19 C20 1.362(16) . ?

loop_
_geom_torsion_atom_site_label_1
_geom_torsion_atom_site_label_2
_geom_torsion_atom_site_label_3
_geom_torsion_atom_site_label_4
_geom_torsion
_geom_torsion_site_symmetry_1
_geom_torsion_site_symmetry_2
_geom_torsion_site_symmetry_3
_geom_torsion_site_symmetry_4
_geom_torsion_publ_flag
C3 Pb1 C1 C2 175.7(14) . . . . ?
C15 Pb1 C1 C2 51.2(16) . . . . ?
C9 Pb1 C1 C2 -69.0(15) . . . . ?
C3 Pb1 C1 F1 -5.5(12) . . . . ?
C15 Pb1 C1 F1 -130.0(11) . . . . ?
C9 Pb1 C1 F1 109.8(11) . . . . ?
F1 C1 C2 F2 -178.3(15) . . . . ?
Pb1 C1 C2 F2 0(3) . . . . ?
F1 C1 C2 F3 3(3) . . . . ?
Pb1 C1 C2 F3 -178.4(11) . . . . ?
C15 Pb1 C3 C4 176.4(8) . . . . ?
C9 Pb1 C3 C4 -55.3(10) . . . . ?
C1 Pb1 C3 C4 55.7(10) . . . . ?
C15 Pb1 C3 C8 -7.3(11) . . . . ?
C9 Pb1 C3 C8 121.0(10) . . . . ?
C1 Pb1 C3 C8 -128.0(10) . . . . ?
C8 C3 C4 C5 -0.9(18) . . . . ?
Pb1 C3 C4 C5 175.6(10) . . . . ?
C3 C4 C5 C6 2(2) . . . . ?
C4 C5 C6 C7 -2(2) . . . . ?
C5 C6 C7 C8 2(2) . . . . ?
C6 C7 C8 C3 -1.8(19) . . . . ?
C4 C3 C8 C7 0.9(17) . . . . ?
Pb1 C3 C8 C7 -175.5(9) . . . . ?
C3 Pb1 C9 C10 175.5(8) . . . . ?
C15 Pb1 C9 C10 -54.1(9) . . . . ?
C1 Pb1 C9 C10 65.1(10) . . . . ?
C3 Pb1 C9 C14 -4.9(9) . . . . ?
C15 Pb1 C9 C14 125.5(8) . . . . ?
C1 Pb1 C9 C14 -115.3(9) . . . . ?
C14 C9 C10 C11 1.6(16) . . . . ?
Pb1 C9 C10 C11 -178.8(8) . . . . ?
C9 C10 C11 C12 -1.2(17) . . . . ?
C10 C11 C12 C13 -0.4(18) . . . . ?
C11 C12 C13 C14 1.5(17) . . . . ?
C10 C9 C14 C13 -0.5(15) . . . . ?
Pb1 C9 C14 C13 179.9(7) . . . . ?
C12 C13 C14 C9 -1.0(16) . . . . ?
C3 Pb1 C15 C16 -57.1(11) . . . . ?
C9 Pb1 C15 C16 175.5(9) . . . . ?
C1 Pb1 C15 C16 59.9(11) . . . . ?
C3 Pb1 C15 C20 122.9(9) . . . . ?
C9 Pb1 C15 C20 -4.6(10) . . . . ?
C1 Pb1 C15 C20 -120.2(10) . . . . ?
C20 C15 C16 C17 -4.7(18) . . . . ?
Pb1 C15 C16 C17 175.2(10) . . . . ?
C15 C16 C17 C18 4(2) . . . . ?
C16 C17 C18 C19 -1(2) . . . . ?
C17 C18 C19 C20 -0.5(19) . . . . ?
C18 C19 C20 C15 -0.7(19) . . . . ?
C16 C15 C20 C19 3.3(18) . . . . ?
Pb1 C15 C20 C19 -176.7(9) . . . . ?

loop_
_cod_related_entry_id
_cod_related_entry_database
_cod_related_entry_code
1 ChemSpider 4402382
